data_7210798
loop_
_publ_author_name
'Calder\'on-Casado, Ainhoa'
'Barandika, Gotzone'
'Baz\'an, Bego\~na'
'Urtiaga, Miren-Karmele'
'Arriortua, Mar\'ia-Isabel'

_publ_section_title
;
 Host--guest chemistry of NiII coordination compounds with PDC and
 (py)2CO: reversible crystal-to-amorphous transformations induced by
 solvent exchange
;
_journal_issue 25
_journal_name_full CrystEngComm
_journal_page_first 5134
_journal_paper_doi 10.1039/c3ce40377g
_journal_volume 15
_journal_year 2013
_chemical_compound_source 'synthesis as described'
_chemical_formula_moiety 'C18 H15 N3 Ni O7, 2(H2 O)'
_chemical_formula_sum 'C18 H19 N3 Ni O9'
_chemical_formula_weight 480.07
_chemical_name_systematic
;
?
;
_space_group_IT_number 14
_symmetry_cell_setting monoclinic
_symmetry_Int_Tables_number 14
_symmetry_space_group_name_Hall '-P 2ybc'
_symmetry_space_group_name_H-M 'P 1 21/c 1'
_atom_sites_solution_hydrogens geom
_atom_sites_solution_primary direct
_atom_sites_solution_secondary difmap
_audit_conform_dict_location ftp://ftp.iucr.org/pub/cif_core.dic
_audit_conform_dict_name cif_core.dic
_audit_conform_dict_version 2.4
_audit_creation_date 2013-04-09T18:23:55-00:00
_audit_creation_method 'WinGX routine CIF_UPDATE'
_cell_angle_alpha 90
_cell_angle_beta 96.8410(10)
_cell_angle_gamma 90
_cell_formula_units_Z 4
_cell_length_a 8.82970(10)
_cell_length_b 7.41380(10)
_cell_length_c 29.8081(4)
_cell_measurement_reflns_used 9070
_cell_measurement_temperature 100(2)
_cell_measurement_theta_max 73.9007
_cell_measurement_theta_min 2.9838
_cell_volume 1937.39(4)
_computing_cell_refinement CrysAlisPro
_computing_data_collection CrysAlisPro
_computing_data_reduction CrysAlisPro
_computing_molecular_graphics 'Ortep-3 for Windows (Farrugia, 1997)'
_computing_publication_material 'WinGX publication routines (Farrugia, 1999)'
_computing_structure_refinement 'SHELXL-97 (Sheldrick, 2008)'
_diffrn_ambient_temperature 100(2)
_diffrn_detector_area_resol_mean 5.2012
_diffrn_measured_fraction_theta_full 0.984
_diffrn_measured_fraction_theta_max 0.984
_diffrn_measurement_device_type 'SuperNova, Single source at offset), Atlas'
_diffrn_measurement_method '\w scans'
_diffrn_orient_matrix_UB_11 0.0314461
_diffrn_orient_matrix_UB_12 0.2040851
_diffrn_orient_matrix_UB_13 -0.0019758
_diffrn_orient_matrix_UB_21 -0.0074673
_diffrn_orient_matrix_UB_22 -0.0109523
_diffrn_orient_matrix_UB_23 -0.0518359
_diffrn_orient_matrix_UB_31 -0.1726881
_diffrn_orient_matrix_UB_32 0.0376046
_diffrn_orient_matrix_UB_33 -0.0044425
_diffrn_radiation_monochromator graphite
_diffrn_radiation_type CuK\a
_diffrn_radiation_wavelength 1.54184
_diffrn_reflns_av_R_equivalents 0.0216
_diffrn_reflns_av_unetI/netI 0.0183
_diffrn_reflns_limit_h_max 8
_diffrn_reflns_limit_h_min -10
_diffrn_reflns_limit_k_max 9
_diffrn_reflns_limit_k_min -8
_diffrn_reflns_limit_l_max 36
_diffrn_reflns_limit_l_min -36
_diffrn_reflns_number 14756
_diffrn_reflns_theta_full 74.07
_diffrn_reflns_theta_max 74.07
_diffrn_reflns_theta_min 2.99
_exptl_absorpt_coefficient_mu 1.991
_exptl_absorpt_correction_T_max 0.954
_exptl_absorpt_correction_T_min 0.894
_exptl_absorpt_correction_type analytical
_exptl_absorpt_process_details
;
CrysAlisPro, Agilent Technologies,
Version 1.171.35.11 (release 16-05-2011 CrysAlis171 .NET)
(compiled May 16 2011,17:55:39)
Analytical numeric absorption correction using a multifaceted crystal
model based on expressions derived by R.C. Clark & J.S.
(Clark, R. C. & Reid, J. S. (1995). Acta Cryst. A51, 887-897)
;
_exptl_crystal_colour blue
_exptl_crystal_density_diffrn 1.646
_exptl_crystal_density_method 'not measured'
_exptl_crystal_description Prism
_exptl_crystal_F_000 992
_exptl_crystal_size_max 0.1172
_exptl_crystal_size_mid 0.0499
_exptl_crystal_size_min 0.0363
_refine_diff_density_max 0.617
_refine_diff_density_min -0.373
_refine_diff_density_rms 0.068
_refine_ls_extinction_method none
_refine_ls_goodness_of_fit_ref 1.097
_refine_ls_hydrogen_treatment mixed
_refine_ls_matrix_type full
_refine_ls_number_parameters 304
_refine_ls_number_reflns 3879
_refine_ls_number_restraints 11
_refine_ls_restrained_S_all 1.096
_refine_ls_R_factor_all 0.0449
_refine_ls_R_factor_gt 0.0433
_refine_ls_shift/su_max 0.001
_refine_ls_shift/su_mean 0
_refine_ls_structure_factor_coef Fsqd
_refine_ls_weighting_details 'calc w=1/[\s^2^(Fo^2^)+(0.0260P)^2^+4.4297P] where P=(Fo^2^+2Fc^2^)/3'
_refine_ls_weighting_scheme calc
_refine_ls_wR_factor_gt 0.0982
_refine_ls_wR_factor_ref 0.0991
_reflns_number_gt 3741
_reflns_number_total 3879
_reflns_threshold_expression >2\s(I)
_cod_data_source_file c3ce40377g.txt
_cod_data_source_block '[Ni(dpk)(2,5-PDC)(H2O)]H2O'
_cod_database_code 7210798

loop_
_symmetry_equiv_pos_as_xyz
'x, y, z'
'-x, y+1/2, -z+1/2'
'-x, -y, -z'
'x, -y-1/2, z-1/2'

loop_
_atom_site_label
_atom_site_type_symbol
_atom_site_fract_x
_atom_site_fract_y
_atom_site_fract_z
_atom_site_U_iso_or_equiv
_atom_site_adp_type
_atom_site_occupancy
_atom_site_symmetry_multiplicity
_atom_site_calc_flag
_atom_site_refinement_flags
C1 C 0.3703(3) -0.1990(3) 0.43194(8) 0.0190(5) Uani 1 1 d .
C2 C 0.4396(3) -0.2800(3) 0.47093(8) 0.0211(5) Uani 1 1 d .
H2 H 0.51 -0.3759 0.4693 0.025 Uiso 1 1 calc R
C3 C 0.4045(3) -0.2192(4) 0.51237(8) 0.0212(5) Uani 1 1 d .
H3 H 0.4528 -0.2706 0.5396 0.025 Uiso 1 1 calc R
C4 C 0.2977(3) -0.0818(3) 0.51364(8) 0.0172(5) Uani 1 1 d .
C5 C 0.2309(3) -0.0087(3) 0.47291(8) 0.0163(5) Uani 1 1 d .
H5 H 0.1564 0.0834 0.4735 0.02 Uiso 1 1 calc R
C6 C 0.4045(3) -0.2569(4) 0.38547(8) 0.0235(5) Uani 1 1 d .
C7 C 0.2549(3) -0.0097(3) 0.55773(8) 0.0177(5) Uani 1 1 d .
C8 C 0.1980(3) 0.1063(3) 0.26660(8) 0.0212(5) Uani 1 1 d .
H8 H 0.3064 0.105 0.2711 0.025 Uiso 1 1 calc R
C9 C 0.1246(3) 0.1267(4) 0.22315(8) 0.0232(5) Uani 1 1 d .
H9 H 0.1817 0.1391 0.1983 0.028 Uiso 1 1 calc R
C10 C -0.0332(3) 0.1290(4) 0.21655(8) 0.0235(5) Uani 1 1 d .
H10 H -0.0859 0.143 0.1871 0.028 Uiso 1 1 calc R
C11 C -0.1137(3) 0.1104(4) 0.25363(8) 0.0216(5) Uani 1 1 d .
H11 H -0.2221 0.1121 0.2501 0.026 Uiso 1 1 calc R
C12 C -0.0321(3) 0.0895(3) 0.29566(8) 0.0180(5) Uani 1 1 d .
C13 C -0.1044(3) 0.0679(3) 0.33914(8) 0.0181(5) Uani 1 1 d .
C14 C -0.0753(3) 0.2398(3) 0.36784(8) 0.0173(5) Uani 1 1 d .
C15 C -0.1841(3) 0.3686(4) 0.37352(8) 0.0209(5) Uani 1 1 d .
H15 H -0.2854 0.357 0.359 0.025 Uiso 1 1 calc R
C16 C -0.1418(3) 0.5151(4) 0.40091(9) 0.0243(5) Uani 1 1 d .
H16 H -0.2149 0.6045 0.4061 0.029 Uiso 1 1 calc R
C17 C 0.0079(3) 0.5307(4) 0.42077(9) 0.0254(5) Uani 1 1 d .
H17 H 0.0388 0.6302 0.4398 0.031 Uiso 1 1 calc R
C18 C 0.1112(3) 0.3981(4) 0.41232(8) 0.0220(5) Uani 1 1 d .
H18 H 0.2145 0.4098 0.4251 0.026 Uiso 1 1 calc R
N1 N 0.2686(2) -0.0641(3) 0.43296(7) 0.0173(4) Uani 1 1 d .
N2 N 0.1211(2) 0.0885(3) 0.30240(7) 0.0189(4) Uani 1 1 d .
N3 N 0.0703(2) 0.2541(3) 0.38668(7) 0.0178(4) Uani 1 1 d .
Ni1 Ni 0.20336(4) 0.04075(6) 0.369131(13) 0.01725(12) Uani 1 1 d .
O1 O 0.32833(19) -0.1749(3) 0.35235(6) 0.0229(4) Uani 1 1 d .
O2 O 0.4995(2) -0.3757(3) 0.38266(7) 0.0349(5) Uani 1 1 d .
O1W O 0.38977(19) 0.2051(3) 0.37447(6) 0.0244(4) Uani 1 1 d D
O3 O 0.12886(19) 0.0659(2) 0.55759(6) 0.0208(4) Uani 1 1 d .
O2W O 0.4881(2) 0.1931(3) 0.71850(7) 0.0378(5) Uani 1 1 d D
O4 O 0.35267(19) -0.0330(3) 0.59192(6) 0.0236(4) Uani 1 1 d .
O3W O 0.4691(3) 0.1034(3) 0.80680(8) 0.0485(6) Uani 1 1 d D
O5 O -0.02103(18) -0.0763(2) 0.36319(5) 0.0178(3) Uani 1 1 d D
O6 O -0.25728(19) 0.0280(3) 0.32916(6) 0.0224(4) Uani 1 1 d D
H1A H 0.409(3) 0.262(4) 0.3523(7) 0.034 Uiso 1 1 d D
H3A H 0.493(4) 0.116(4) 0.7806(6) 0.034 Uiso 1 1 d D
H2A H 0.551(3) 0.189(5) 0.7001(8) 0.034 Uiso 1 1 d D
H1B H 0.467(2) 0.155(4) 0.3859(10) 0.034 Uiso 1 1 d D
H2B H 0.412(2) 0.133(4) 0.7080(10) 0.034 Uiso 1 1 d D
H5H H -0.047(3) -0.080(4) 0.3891(5) 0.027 Uiso 1 1 d D
H6H H -0.291(3) 0.021(4) 0.3542(6) 0.027 Uiso 1 1 d D
H3B H 0.488(4) -0.003(2) 0.8145(10) 0.034 Uiso 1 1 d D

loop_
_atom_site_aniso_label
_atom_site_aniso_U_11
_atom_site_aniso_U_22
_atom_site_aniso_U_33
_atom_site_aniso_U_23
_atom_site_aniso_U_13
_atom_site_aniso_U_12
C1 0.0141(11) 0.0215(12) 0.0215(12) -0.0026(10) 0.0025(9) 0.0021(9)
C2 0.0174(11) 0.0199(12) 0.0254(12) -0.0004(10) 0.0004(9) 0.0064(9)
C3 0.0172(11) 0.0260(13) 0.0199(12) 0.0035(10) 0.0001(9) 0.0023(10)
C4 0.0124(10) 0.0212(12) 0.0181(11) 0.0006(9) 0.0024(8) -0.0009(9)
C5 0.0128(10) 0.0181(12) 0.0180(11) -0.0006(9) 0.0023(8) 0.0015(9)
C6 0.0201(12) 0.0294(14) 0.0207(12) -0.0045(10) 0.0005(9) 0.0038(11)
C7 0.0155(11) 0.0191(12) 0.0184(11) 0.0013(9) 0.0022(9) -0.0019(9)
C8 0.0190(11) 0.0235(13) 0.0215(12) -0.0005(10) 0.0048(9) -0.0001(10)
C9 0.0273(13) 0.0245(13) 0.0183(11) 0.0004(10) 0.0055(10) 0.0003(10)
C10 0.0275(13) 0.0249(13) 0.0173(11) 0.0022(10) -0.0012(10) -0.0014(10)
C11 0.0187(12) 0.0236(13) 0.0220(12) 0.0011(10) 0.0001(9) 0.0003(10)
C12 0.0175(11) 0.0181(12) 0.0185(11) 0.0001(9) 0.0020(9) -0.0003(9)
C13 0.0145(11) 0.0221(12) 0.0173(11) 0.0013(9) 0.0002(9) 0.0027(9)
C14 0.0160(11) 0.0207(12) 0.0155(11) 0.0031(9) 0.0030(8) -0.0011(9)
C15 0.0148(11) 0.0242(13) 0.0237(12) 0.0041(10) 0.0025(9) 0.0013(10)
C16 0.0232(13) 0.0204(13) 0.0302(13) 0.0018(10) 0.0065(10) 0.0066(10)
C17 0.0260(13) 0.0228(13) 0.0274(13) -0.0026(10) 0.0027(10) -0.0011(11)
C18 0.0195(12) 0.0230(13) 0.0222(12) 0.0003(10) -0.0020(9) -0.0015(10)
N1 0.0144(9) 0.0209(10) 0.0164(9) 0.0012(8) 0.0007(7) 0.0018(8)
N2 0.0175(10) 0.0230(11) 0.0158(9) -0.0001(8) 0.0005(7) 0.0029(8)
N3 0.0154(9) 0.0208(10) 0.0173(9) 0.0014(8) 0.0016(7) 0.0027(8)
Ni1 0.0129(2) 0.0236(2) 0.0151(2) -0.00037(16) 0.00113(14) 0.00322(16)
O1 0.0199(8) 0.0305(10) 0.0181(8) -0.0026(7) 0.0014(7) 0.0071(7)
O2 0.0364(11) 0.0401(12) 0.0272(10) -0.0083(9) -0.0004(8) 0.0212(10)
O1W 0.0141(8) 0.0330(11) 0.0256(9) 0.0038(8) -0.0004(7) 0.0016(7)
O3 0.0186(8) 0.0250(9) 0.0190(8) 0.0001(7) 0.0026(6) 0.0054(7)
O2W 0.0274(10) 0.0559(15) 0.0312(11) -0.0121(10) 0.0073(8) -0.0032(10)
O4 0.0160(8) 0.0381(11) 0.0161(8) 0.0011(7) 0.0001(6) 0.0028(8)
O3W 0.0761(18) 0.0371(13) 0.0312(11) 0.0024(10) 0.0015(12) 0.0129(13)
O5 0.0179(8) 0.0210(9) 0.0146(8) 0.0014(7) 0.0025(6) 0.0035(7)
O6 0.0154(8) 0.0324(10) 0.0192(8) -0.0008(7) 0.0019(6) -0.0008(7)

loop_
_atom_type_symbol
_atom_type_description
_atom_type_scat_dispersion_real
_atom_type_scat_dispersion_imag
_atom_type_scat_source
C C 0.0181 0.0091 'International Tables Vol C Tables 4.2.6.8 and 6.1.1.4'
H H 0 0 'International Tables Vol C Tables 4.2.6.8 and 6.1.1.4'
N N 0.0311 0.018 'International Tables Vol C Tables 4.2.6.8 and 6.1.1.4'
Ni Ni -3.0029 0.5091 'International Tables Vol C Tables 4.2.6.8 and 6.1.1.4'
O O 0.0492 0.0322 'International Tables Vol C Tables 4.2.6.8 and 6.1.1.4'

loop_
_exptl_crystal_face_index_h
_exptl_crystal_face_index_k
_exptl_crystal_face_index_l
_exptl_crystal_face_perp_dist
6 0 0 0.027
0 5 1 0.0536
6 -1 0 0.0432
1 0 -19 0.0167
-6 0 1 0.0219
0 -5 3 0.0594
-1 0 19 0.0197
-2 -4 1 0.0562
-2 4 0 0.0544

loop_
_geom_angle_atom_site_label_1
_geom_angle_atom_site_label_2
_geom_angle_atom_site_label_3
_geom_angle
N1 C1 C2 122.2(2)
N1 C1 C6 115.9(2)
C2 C1 C6 121.9(2)
C1 C2 C3 119.0(2)
C2 C3 C4 119.1(2)
C3 C4 C5 118.6(2)
C3 C4 C7 121.6(2)
C5 C4 C7 119.8(2)
N1 C5 C4 122.1(2)
O2 C6 O1 126.1(2)
O2 C6 C1 118.6(2)
O1 C6 C1 115.3(2)
O3 C7 O4 126.0(2)
O3 C7 C4 118.2(2)
O4 C7 C4 115.8(2)
N2 C8 C9 122.0(2)
C10 C9 C8 119.0(2)
C9 C10 C11 119.2(2)
C12 C11 C10 118.2(2)
N2 C12 C11 123.0(2)
N2 C12 C13 112.9(2)
C11 C12 C13 124.1(2)
O6 C13 O5 112.2(2)
O6 C13 C12 109.78(19)
O5 C13 C12 105.16(18)
O6 C13 C14 113.07(19)
O5 C13 C14 107.24(18)
C12 C13 C14 109.1(2)
N3 C14 C15 122.6(2)
N3 C14 C13 112.7(2)
C15 C14 C13 124.7(2)
C14 C15 C16 118.3(2)
C15 C16 C17 119.6(2)
C18 C17 C16 118.6(2)
N3 C18 C17 122.1(2)
C5 N1 C1 119.0(2)
C5 N1 Ni1 129.07(16)
C1 N1 Ni1 111.78(15)
C8 N2 C12 118.6(2)
C8 N2 Ni1 129.13(17)
C12 N2 Ni1 112.18(16)
C18 N3 C14 118.8(2)
C18 N3 Ni1 129.06(17)
C14 N3 Ni1 112.12(16)
O1 Ni1 O1W 91.84(8)
O1 Ni1 N2 92.10(8)
O1W Ni1 N2 99.26(8)
O1 Ni1 N1 80.31(7)
O1W Ni1 N1 91.09(8)
N2 Ni1 N1 167.39(9)
O1 Ni1 N3 178.03(8)
O1W Ni1 N3 90.05(8)
N2 Ni1 N3 88.13(8)
N1 Ni1 N3 99.11(8)
O1 Ni1 O5 100.58(7)
O1W Ni1 O5 167.10(7)
N2 Ni1 O5 76.99(7)
N1 Ni1 O5 94.40(7)
N3 Ni1 O5 77.56(7)
C6 O1 Ni1 115.69(16)
C13 O5 Ni1 98.78(13)

loop_
_geom_bond_atom_site_label_1
_geom_bond_atom_site_label_2
_geom_bond_distance
C1 N1 1.347(3)
C1 C2 1.384(3)
C1 C6 1.514(3)
C2 C3 1.384(4)
C3 C4 1.392(3)
C4 C5 1.394(3)
C4 C7 1.508(3)
C5 N1 1.339(3)
C6 O2 1.226(3)
C6 O1 1.280(3)
C7 O3 1.245(3)
C7 O4 1.267(3)
C8 N2 1.338(3)
C8 C9 1.386(3)
C9 C10 1.384(4)
C10 C11 1.390(4)
C11 C12 1.378(3)
C12 N2 1.343(3)
C12 C13 1.520(3)
C13 O6 1.379(3)
C13 O5 1.440(3)
C13 C14 1.540(3)
C14 N3 1.344(3)
C14 C15 1.379(3)
C15 C16 1.383(4)
C16 C17 1.387(4)
C17 C18 1.385(4)
C18 N3 1.337(3)
N1 Ni1 2.072(2)
N2 Ni1 2.065(2)
N3 Ni1 2.074(2)
Ni1 O1 2.0383(18)
Ni1 O1W 2.0387(19)
Ni1 O5 2.1510(17)
